data_1534435
loop_
_publ_author_name
'Gauthier, G.'
'Evain, M.'
'Jobic, S.'
'Brec, R.'

_publ_section_title
;
 Synthesis and average and incommensurately modulated crystal structure of
 2D-(K3 Ce2 P3 S12)
;
_journal_name_full 'Solid State Sciences'
_journal_page_first 1361
_journal_page_last 1366
_journal_volume 4
_journal_year 2002
_chemical_formula_sum 'Ce2 K3 P3 S12'
_chemical_name_systematic 'K3 (Ce2 P3 S12)'
_space_group_IT_number 15
_symmetry_space_group_name_Hall '-C 2yc'
_symmetry_space_group_name_H-M 'C 1 2/c 1'
_cell_angle_alpha 90
_cell_angle_beta 97.36
_cell_angle_gamma 90
_cell_formula_units_Z 8
_cell_length_a 20.595
_cell_length_b 9.6453
_cell_length_c 22.161
_cell_volume 4365.901
_citation_journal_id_ASTM SSSCFJ
_cod_data_source_file Gauthier_SSSCFJ_2002_826.cif
_cod_data_source_block Ce2K3P3S12
_cod_original_cell_volume 4365.9
_cod_database_code 1534435

loop_
_symmetry_equiv_pos_as_xyz
x,y,z
-x,y,-z+1/2
-x,-y,-z
x,-y,z-1/2
x+1/2,y+1/2,z
-x+1/2,y+1/2,-z+1/2
-x+1/2,-y+1/2,-z
x+1/2,-y+1/2,z-1/2

loop_
_atom_site_label
_atom_site_type_symbol
_atom_site_fract_x
_atom_site_fract_y
_atom_site_fract_z
_atom_site_occupancy
_atom_site_U_iso_or_equiv
K2 K+1 0.27317 0.4971 0.46593 1 0.0
P2 P+5 0.24432 0.6514 0.1215 1 0.0
Ce2 Ce+3 0.09513 0.46493 0.07388 1 0.0
P3 P+5 0.06485 0.6006 0.4061 1 0.0
S5 S-2 0.17108 0.0564 0.39429 1 0.0
S11 S-2 0.0215 0.6997 0.1061 1 0.0
S9 S-2 0.23043 0.3389 0.33988 1 0.0
K1 K+1 0 0.8145 0.25 1 0.0
Ce1 Ce+3 0.09193 0.27101 0.3267 1 0.0
S6 S-2 0.00744 0.0539 0.36062 1 0.0
P1 P+5 0.07728 0.1524 0.16867 1 0.0
S10 S-2 0.1319 0.1745 0.10005 1 0.0
S1 S-2 0.04969 0.4072 0.44375 1 0.0
S7 S-2 0.19314 0.5335 0.17598 1 0.0
K3 K+1 0.27267 0.2499 0.208 1 0.0
S4 S-2 0.18268 0.6781 0.04234 1 0.0
S12 S-2 0.1301 0.6963 0.46796 1 0.0
S3 S-2 0.09874 0.5769 0.32543 1 0.0
S2 S-2 0.05414 0.3503 0.19565 1 0.0
S8 S-2 0.12647 0.056 0.24157 1 0.0
K4 K+1 0.0189 0.9499 0.0075 0.5 0.0
